data_1517771
loop_
_publ_author_name
'Yan Zhao'
'Lu-Lu He'
'Hong Xu'
'Xiao-Yuan Li'
'Shuang-Quan Zang'

_publ_section_title
;
 Two metal-organic coordination polymers assembled from a flexible
 iodo-dicarboxylate ligand and N-donor ancillary ligands
;
_journal_name_full
;
Inorganica Chimica Acta
;
_journal_page_first 201
_journal_page_last 205
_journal_volume 404
_journal_year 2013
_chemical_formula_moiety 'C22 H17 I N2 O6 Zn'
_chemical_formula_sum 'C22 H17 I N2 O6 Zn'
_chemical_formula_weight 597.65
_space_group_IT_number 2
_symmetry_cell_setting triclinic
_symmetry_space_group_name_Hall '-P 1'
_symmetry_space_group_name_H-M 'P -1'
_atom_sites_solution_hydrogens geom
_atom_sites_solution_primary direct
_atom_sites_solution_secondary difmap
_cell_angle_alpha 76.78(3)
_cell_angle_beta 74.11(3)
_cell_angle_gamma 83.85(3)
_cell_formula_units_Z 2
_cell_length_a 8.0493(16)
_cell_length_b 10.738(2)
_cell_length_c 13.318(3)
_cell_measurement_reflns_used 2858
_cell_measurement_temperature 296(2)
_cell_measurement_theta_max 29.1642
_cell_measurement_theta_min 2.2636
_cell_volume 1076.6(4)
_computing_cell_refinement 'APEX 2'
_computing_data_collection 'APEX 2(Bruker, 2009)'
_computing_data_reduction 'SAINT(Bruker, 2009)'
_computing_molecular_graphics 'SHELXTL(Bruker, 2009)'
_computing_publication_material SHELXTL
_computing_structure_refinement 'SHELXL-97 (Sheldrick, 2008)'
_computing_structure_solution 'SHELXS-97 (Sheldrick, 2008)'
_diffrn_ambient_temperature 296(2)
_diffrn_measured_fraction_theta_full 0.998
_diffrn_measured_fraction_theta_max 0.998
_diffrn_measurement_device_type 'Bruker Smart APEX II CCD area detector'
_diffrn_measurement_method 'phi and omega scans'
_diffrn_radiation_monochromator graphite
_diffrn_radiation_source 'fine-focus sealed tube'
_diffrn_radiation_type MoK\a
_diffrn_radiation_wavelength 0.71073
_diffrn_reflns_av_R_equivalents 0.0396
_diffrn_reflns_av_sigmaI/netI 0.0480
_diffrn_reflns_limit_h_max 9
_diffrn_reflns_limit_h_min -9
_diffrn_reflns_limit_k_max 12
_diffrn_reflns_limit_k_min -12
_diffrn_reflns_limit_l_max 15
_diffrn_reflns_limit_l_min -15
_diffrn_reflns_number 10870
_diffrn_reflns_theta_full 25.00
_diffrn_reflns_theta_max 25.00
_diffrn_reflns_theta_min 1.95
_exptl_absorpt_coefficient_mu 2.617
_exptl_absorpt_correction_T_max 0.5843
_exptl_absorpt_correction_T_min 0.5073
_exptl_absorpt_correction_type multi-scan
_exptl_absorpt_process_details 'SADABS(Bruker, 2009)'
_exptl_crystal_colour Colorless
_exptl_crystal_density_diffrn 1.844
_exptl_crystal_density_method 'not measured'
_exptl_crystal_description block
_exptl_crystal_F_000 588
_exptl_crystal_size_max 0.30
_exptl_crystal_size_mid 0.26
_exptl_crystal_size_min 0.23
_refine_diff_density_max 0.398
_refine_diff_density_min -0.392
_refine_diff_density_rms 0.091
_refine_ls_extinction_method none
_refine_ls_goodness_of_fit_ref 1.062
_refine_ls_hydrogen_treatment mixed
_refine_ls_matrix_type full
_refine_ls_number_parameters 293
_refine_ls_number_reflns 3787
_refine_ls_number_restraints 2
_refine_ls_restrained_S_all 1.062
_refine_ls_R_factor_all 0.0488
_refine_ls_R_factor_gt 0.0380
_refine_ls_shift/su_max 0.000
_refine_ls_shift/su_mean 0.000
_refine_ls_structure_factor_coef Fsqd
_refine_ls_weighting_details 'calc w=1/[\s^2^(Fo^2^)+(0.0264P)^2^+1.6310P] where P=(Fo^2^+2Fc^2^)/3'
_refine_ls_weighting_scheme calc
_refine_ls_wR_factor_gt 0.0694
_refine_ls_wR_factor_ref 0.0816
_reflns_number_gt 3236
_reflns_number_total 3787
_reflns_threshold_expression >2sigma(I)
_cod_data_source_file ICA-2013-404-201-205-2.cif
_cod_data_source_block compound2
_cod_database_code 1517771

loop_
_symmetry_equiv_pos_as_xyz
'x, y, z'
'-x, -y, -z'

loop_
_atom_site_label
_atom_site_type_symbol
_atom_site_fract_x
_atom_site_fract_y
_atom_site_fract_z
_atom_site_U_iso_or_equiv
_atom_site_adp_type
_atom_site_occupancy
_atom_site_symmetry_multiplicity
_atom_site_calc_flag
_atom_site_refinement_flags
Zn1 Zn 0.73843(6) 0.23454(5) 0.74482(4) 0.02827(15) Uani 1 1 d .
N1 N 0.9559(5) 0.3349(4) 0.6771(3) 0.0315(9) Uani 1 1 d .
N2 N 0.5319(5) 0.3512(4) 0.8060(3) 0.0318(9) Uani 1 1 d .
O1 O 0.8954(4) 0.0769(4) 0.6184(3) 0.0449(9) Uani 1 1 d .
O2 O 0.6537(4) 0.1977(3) 0.6289(2) 0.0344(8) Uani 1 1 d .
O3 O 0.8396(5) 0.2111(3) -0.0547(3) 0.0453(9) Uani 1 1 d .
O4 O 0.7302(4) 0.0928(3) -0.1357(3) 0.0398(8) Uani 1 1 d .
O5 O 0.6126(4) 0.1552(4) 0.4492(3) 0.0428(9) Uani 1 1 d .
O6 O 0.8069(4) 0.0079(3) 0.1238(2) 0.0360(8) Uani 1 1 d .
C1 C 1.1076(6) 0.2701(5) 0.6524(4) 0.0366(12) Uani 1 1 d .
H1 H 1.1085 0.1812 0.6717 0.044 Uiso 1 1 calc R
C2 C 1.2613(6) 0.3256(5) 0.6006(4) 0.0349(12) Uani 1 1 d .
H2 H 1.3621 0.2751 0.5840 0.042 Uiso 1 1 calc R
C3 C 1.2656(5) 0.4578(4) 0.5731(4) 0.0312(11) Uani 1 1 d D
C4 C 1.1087(6) 0.5256(5) 0.5996(4) 0.0446(14) Uani 1 1 d .
H4 H 1.1048 0.6146 0.5831 0.054 Uiso 1 1 calc R
C5 C 0.9593(6) 0.4621(5) 0.6500(4) 0.0405(13) Uani 1 1 d .
H5 H 0.8559 0.5101 0.6660 0.049 Uiso 1 1 calc R
C6 C 1.4236(6) 0.5272(5) 0.5181(4) 0.0359(12) Uani 1 1 d D
C7 C 0.3758(6) 0.3057(4) 0.8224(4) 0.0312(11) Uani 1 1 d .
H7 H 0.3695 0.2341 0.7957 0.037 Uiso 1 1 calc R
C8 C 0.2244(6) 0.3592(4) 0.8766(4) 0.0308(11) Uani 1 1 d .
H8 H 0.1195 0.3234 0.8863 0.037 Uiso 1 1 calc R
C9 C 0.2290(6) 0.4661(4) 0.9164(4) 0.0299(11) Uani 1 1 d .
C10 C 0.3889(6) 0.5160(5) 0.8968(4) 0.0458(14) Uani 1 1 d .
H10 H 0.3977 0.5906 0.9189 0.055 Uiso 1 1 calc R
C11 C 0.5356(7) 0.4548(5) 0.8443(4) 0.0502(16) Uani 1 1 d .
H11 H 0.6424 0.4876 0.8352 0.060 Uiso 1 1 calc R
C12 C 0.0754(5) 0.5255(5) 0.9798(4) 0.0324(11) Uani 1 1 d .
H12 H 0.0862 0.6057 0.9924 0.039 Uiso 1 1 calc R
C13 C 0.5919(6) 0.1398(5) 0.3539(4) 0.0319(11) Uani 1 1 d .
C14 C 0.4343(6) 0.1888(5) 0.3323(4) 0.0346(12) Uani 1 1 d .
H14 H 0.3527 0.2298 0.3799 0.041 Uiso 1 1 calc R
C15 C 0.4026(6) 0.1752(5) 0.2395(4) 0.0316(11) Uani 1 1 d .
C16 C 0.5217(6) 0.1156(5) 0.1658(4) 0.0317(11) Uani 1 1 d .
H16 H 0.4977 0.1072 0.1033 0.038 Uiso 1 1 calc R
C17 C 0.6775(6) 0.0689(4) 0.1886(3) 0.0279(10) Uani 1 1 d .
C18 C 0.7150(6) 0.0816(5) 0.2819(3) 0.0306(11) Uani 1 1 d .
H18 H 0.8211 0.0514 0.2955 0.037 Uiso 1 1 calc R
C19 C 0.7590(6) 0.0918(5) 0.4823(4) 0.0312(11) Uani 1 1 d .
H19A H 0.8632 0.1175 0.4270 0.037 Uiso 1 1 calc R
H19B H 0.7519 0.0000 0.4922 0.037 Uiso 1 1 calc R
C20 C 0.7700(6) 0.1229(4) 0.5847(4) 0.0303(11) Uani 1 1 d .
C21 C 0.7768(6) -0.0090(5) 0.0273(3) 0.0313(11) Uani 1 1 d .
H21A H 0.6635 -0.0433 0.0436 0.038 Uiso 1 1 calc R
H21B H 0.8616 -0.0721 -0.0007 0.038 Uiso 1 1 calc R
C22 C 0.7853(6) 0.1115(4) -0.0587(4) 0.0291(11) Uani 1 1 d .
I1 I 0.16841(4) 0.24614(4) 0.20378(3) 0.04308(13) Uani 1 1 d .
H6 H 1.414(6) 0.6083(12) 0.509(4) 0.039(15) Uiso 1 1 d D

loop_
_atom_site_aniso_label
_atom_site_aniso_U_11
_atom_site_aniso_U_22
_atom_site_aniso_U_33
_atom_site_aniso_U_23
_atom_site_aniso_U_13
_atom_site_aniso_U_12
Zn1 0.0235(3) 0.0363(3) 0.0238(3) -0.0081(2) -0.0025(2) -0.0014(2)
N1 0.025(2) 0.033(2) 0.030(2) -0.0047(19) -0.0006(17) 0.0018(17)
N2 0.022(2) 0.039(2) 0.034(2) -0.0155(19) -0.0008(17) -0.0017(17)
O1 0.044(2) 0.057(2) 0.042(2) -0.0215(18) -0.0226(17) 0.0168(18)
O2 0.0331(19) 0.044(2) 0.0299(18) -0.0177(16) -0.0103(15) 0.0110(15)
O3 0.054(2) 0.041(2) 0.045(2) -0.0078(18) -0.0139(18) -0.0168(18)
O4 0.055(2) 0.039(2) 0.0318(19) -0.0068(16) -0.0184(17) -0.0087(17)
O5 0.044(2) 0.062(2) 0.0330(19) -0.0274(18) -0.0216(16) 0.0227(18)
O6 0.0334(18) 0.053(2) 0.0248(17) -0.0171(16) -0.0110(14) 0.0108(16)
C1 0.027(3) 0.027(3) 0.051(3) -0.004(2) -0.007(2) 0.000(2)
C2 0.024(3) 0.035(3) 0.042(3) -0.010(2) -0.004(2) 0.005(2)
C3 0.024(2) 0.032(3) 0.033(3) -0.003(2) -0.003(2) -0.001(2)
C4 0.039(3) 0.027(3) 0.055(4) -0.003(3) 0.004(3) -0.002(2)
C5 0.028(3) 0.033(3) 0.050(3) -0.008(3) 0.007(2) 0.003(2)
C6 0.030(3) 0.027(3) 0.045(3) -0.001(3) -0.004(2) -0.002(2)
C7 0.029(3) 0.032(3) 0.035(3) -0.012(2) -0.007(2) 0.001(2)
C8 0.021(2) 0.034(3) 0.038(3) -0.013(2) -0.003(2) -0.003(2)
C9 0.026(3) 0.033(3) 0.029(3) -0.007(2) -0.004(2) 0.000(2)
C10 0.040(3) 0.044(3) 0.055(4) -0.032(3) 0.007(3) -0.009(2)
C11 0.031(3) 0.061(4) 0.061(4) -0.038(3) 0.011(3) -0.017(3)
C12 0.030(3) 0.034(3) 0.035(3) -0.013(2) -0.007(2) 0.001(2)
C13 0.036(3) 0.034(3) 0.028(3) -0.008(2) -0.013(2) 0.003(2)
C14 0.036(3) 0.034(3) 0.031(3) -0.010(2) -0.008(2) 0.010(2)
C15 0.028(3) 0.037(3) 0.030(3) -0.006(2) -0.010(2) 0.002(2)
C16 0.033(3) 0.041(3) 0.024(3) -0.007(2) -0.012(2) -0.001(2)
C17 0.031(3) 0.031(3) 0.022(2) -0.007(2) -0.005(2) -0.002(2)
C18 0.028(3) 0.039(3) 0.027(3) -0.012(2) -0.010(2) 0.005(2)
C19 0.033(3) 0.036(3) 0.027(3) -0.012(2) -0.012(2) 0.008(2)
C20 0.032(3) 0.031(3) 0.027(3) -0.006(2) -0.007(2) 0.001(2)
C21 0.037(3) 0.036(3) 0.023(2) -0.010(2) -0.009(2) 0.002(2)
C22 0.027(3) 0.032(3) 0.027(3) -0.012(2) -0.001(2) -0.003(2)
I1 0.0329(2) 0.0511(2) 0.0484(2) -0.01226(18) -0.01759(16) 0.00671(15)

loop_
_atom_type_symbol
_atom_type_description
_atom_type_scat_dispersion_real
_atom_type_scat_dispersion_imag
_atom_type_scat_source
C C 0.0033 0.0016 'International Tables Vol C Tables 4.2.6.8 and 6.1.1.4'
H H 0.0000 0.0000 'International Tables Vol C Tables 4.2.6.8 and 6.1.1.4'
N N 0.0061 0.0033 'International Tables Vol C Tables 4.2.6.8 and 6.1.1.4'
O O 0.0106 0.0060 'International Tables Vol C Tables 4.2.6.8 and 6.1.1.4'
Zn Zn 0.2839 1.4301 'International Tables Vol C Tables 4.2.6.8 and 6.1.1.4'
I I -0.4742 1.8119 'International Tables Vol C Tables 4.2.6.8 and 6.1.1.4'

loop_
_geom_angle_atom_site_label_1
_geom_angle_atom_site_label_2
_geom_angle_atom_site_label_3
_geom_angle
_geom_angle_site_symmetry_1
_geom_angle_site_symmetry_3
O4 Zn1 O2 114.35(14) 1_556 .
O4 Zn1 N1 120.69(15) 1_556 .
O2 Zn1 N1 108.10(15) . .
O4 Zn1 N2 101.66(15) 1_556 .
O2 Zn1 N2 98.52(14) . .
N1 Zn1 N2 111.03(15) . .
C5 N1 C1 116.4(4) . .
C5 N1 Zn1 125.0(3) . .
C1 N1 Zn1 118.5(3) . .
C11 N2 C7 116.5(4) . .
C11 N2 Zn1 128.0(3) . .
C7 N2 Zn1 114.8(3) . .
C20 O2 Zn1 105.1(3) . .
C22 O4 Zn1 116.8(3) . 1_554
C13 O5 C19 117.5(4) . .
C17 O6 C21 117.2(3) . .
N1 C1 C2 124.4(5) . .
N1 C1 H1 117.8 . .
C2 C1 H1 117.8 . .
C1 C2 C3 119.4(4) . .
C1 C2 H2 120.3 . .
C3 C2 H2 120.3 . .
C2 C3 C4 116.4(4) . .
C2 C3 C6 123.9(4) . .
C4 C3 C6 119.7(4) . .
C5 C4 C3 120.5(5) . .
C5 C4 H4 119.8 . .
C3 C4 H4 119.8 . .
N1 C5 C4 122.9(4) . .
N1 C5 H5 118.5 . .
C4 C5 H5 118.5 . .
C6 C6 C3 124.7(6) 2_866 .
C6 C6 H6 119(3) 2_866 .
C3 C6 H6 117(3) . .
N2 C7 C8 123.6(4) . .
N2 C7 H7 118.2 . .
C8 C7 H7 118.2 . .
C7 C8 C9 119.7(4) . .
C7 C8 H8 120.2 . .
C9 C8 H8 120.2 . .
C8 C9 C10 117.0(4) . .
C8 C9 C12 123.4(4) . .
C10 C9 C12 119.5(4) . .
C11 C10 C9 119.8(5) . .
C11 C10 H10 120.1 . .
C9 C10 H10 120.1 . .
N2 C11 C10 123.3(5) . .
N2 C11 H11 118.4 . .
C10 C11 H11 118.4 . .
C12 C12 C9 125.0(6) 2_567 .
C12 C12 H12 117.5 2_567 .
C9 C12 H12 117.5 . .
O5 C13 C18 124.2(4) . .
O5 C13 C14 115.1(4) . .
C18 C13 C14 120.8(4) . .
C15 C14 C13 118.6(4) . .
C15 C14 H14 120.7 . .
C13 C14 H14 120.7 . .
C14 C15 C16 122.5(4) . .
C14 C15 I1 120.1(3) . .
C16 C15 I1 117.5(3) . .
C17 C16 C15 117.8(4) . .
C17 C16 H16 121.1 . .
C15 C16 H16 121.1 . .
O6 C17 C16 124.3(4) . .
O6 C17 C18 114.2(4) . .
C16 C17 C18 121.5(4) . .
C13 C18 C17 118.9(4) . .
C13 C18 H18 120.5 . .
C17 C18 H18 120.5 . .
O5 C19 C20 111.6(4) . .
O5 C19 H19A 109.3 . .
C20 C19 H19A 109.3 . .
O5 C19 H19B 109.3 . .
C20 C19 H19B 109.3 . .
H19A C19 H19B 108.0 . .
O1 C20 O2 124.2(4) . .
O1 C20 C19 116.9(4) . .
O2 C20 C19 118.8(4) . .
O6 C21 C22 114.8(4) . .
O6 C21 H21A 108.6 . .
C22 C21 H21A 108.6 . .
O6 C21 H21B 108.6 . .
C22 C21 H21B 108.6 . .
H21A C21 H21B 107.5 . .
O3 C22 O4 125.4(5) . .
O3 C22 C21 123.8(4) . .
O4 C22 C21 110.8(4) . .

loop_
_geom_bond_atom_site_label_1
_geom_bond_atom_site_label_2
_geom_bond_distance
_geom_bond_site_symmetry_2
Zn1 O4 1.926(3) 1_556
Zn1 O2 1.980(3) .
Zn1 N1 2.034(4) .
Zn1 N2 2.068(4) .
N1 C5 1.332(6) .
N1 C1 1.337(6) .
N2 C11 1.332(6) .
N2 C7 1.341(6) .
O1 C20 1.226(5) .
O2 C20 1.273(5) .
O3 C22 1.215(5) .
O4 C22 1.285(5) .
O4 Zn1 1.926(3) 1_554
O5 C13 1.372(5) .
O5 C19 1.422(5) .
O6 C17 1.371(5) .
O6 C21 1.425(5) .
C1 C2 1.365(6) .
C1 H1 0.9300 .
C2 C3 1.384(6) .
C2 H2 0.9300 .
C3 C4 1.388(6) .
C3 C6 1.467(6) .
C4 C5 1.373(7) .
C4 H4 0.9300 .
C5 H5 0.9300 .
C6 C6 1.319(9) 2_866
C6 H6 0.849(10) .
C7 C8 1.377(6) .
C7 H7 0.9300 .
C8 C9 1.377(6) .
C8 H8 0.9300 .
C9 C10 1.383(7) .
C9 C12 1.468(6) .
C10 C11 1.381(7) .
C10 H10 0.9300 .
C11 H11 0.9300 .
C12 C12 1.310(9) 2_567
C12 H12 0.9300 .
C13 C18 1.383(6) .
C13 C14 1.399(6) .
C14 C15 1.370(6) .
C14 H14 0.9300 .
C15 C16 1.390(6) .
C15 I1 2.092(4) .
C16 C17 1.386(6) .
C16 H16 0.9300 .
C17 C18 1.394(6) .
C18 H18 0.9300 .
C19 C20 1.503(6) .
C19 H19A 0.9700 .
C19 H19B 0.9700 .
C21 C22 1.512(6) .
C21 H21A 0.9700 .
C21 H21B 0.9700 .

loop_
_geom_torsion_atom_site_label_1
_geom_torsion_atom_site_label_2
_geom_torsion_atom_site_label_3
_geom_torsion_atom_site_label_4
_geom_torsion
_geom_torsion_site_symmetry_1
_geom_torsion_site_symmetry_4
O4 Zn1 N1 C5 -134.9(4) 1_556 .
O2 Zn1 N1 C5 90.8(4) . .
N2 Zn1 N1 C5 -16.2(5) . .
O4 Zn1 N1 C1 48.5(4) 1_556 .
O2 Zn1 N1 C1 -85.8(4) . .
N2 Zn1 N1 C1 167.2(3) . .
O4 Zn1 N2 C11 100.1(5) 1_556 .
O2 Zn1 N2 C11 -142.8(5) . .
N1 Zn1 N2 C11 -29.6(5) . .
O4 Zn1 N2 C7 -69.7(3) 1_556 .
O2 Zn1 N2 C7 47.5(3) . .
N1 Zn1 N2 C7 160.7(3) . .
O4 Zn1 O2 C20 -71.8(3) 1_556 .
N1 Zn1 O2 C20 65.7(3) . .
N2 Zn1 O2 C20 -178.8(3) . .
C5 N1 C1 C2 -1.2(7) . .
Zn1 N1 C1 C2 175.7(4) . .
N1 C1 C2 C3 1.7(8) . .
C1 C2 C3 C4 -0.9(7) . .
C1 C2 C3 C6 179.6(5) . .
C2 C3 C4 C5 -0.2(8) . .
C6 C3 C4 C5 179.3(5) . .
C1 N1 C5 C4 -0.1(8) . .
Zn1 N1 C5 C4 -176.7(4) . .
C3 C4 C5 N1 0.8(9) . .
C2 C3 C6 C6 5.0(10) . 2_866
C4 C3 C6 C6 -174.4(7) . 2_866
C11 N2 C7 C8 -0.8(7) . .
Zn1 N2 C7 C8 170.2(4) . .
N2 C7 C8 C9 0.6(7) . .
C7 C8 C9 C10 1.5(7) . .
C7 C8 C9 C12 -176.7(4) . .
C8 C9 C10 C11 -3.3(8) . .
C12 C9 C10 C11 175.0(5) . .
C7 N2 C11 C10 -1.2(8) . .
Zn1 N2 C11 C10 -170.8(4) . .
C9 C10 C11 N2 3.3(9) . .
C8 C9 C12 C12 11.4(9) . 2_567
C10 C9 C12 C12 -166.7(6) . 2_567
C19 O5 C13 C18 -9.0(7) . .
C19 O5 C13 C14 171.4(4) . .
O5 C13 C14 C15 -178.9(4) . .
C18 C13 C14 C15 1.5(7) . .
C13 C14 C15 C16 -0.5(8) . .
C13 C14 C15 I1 179.8(4) . .
C14 C15 C16 C17 0.0(7) . .
I1 C15 C16 C17 179.7(3) . .
C21 O6 C17 C16 -0.6(6) . .
C21 O6 C17 C18 179.6(4) . .
C15 C16 C17 O6 179.9(4) . .
C15 C16 C17 C18 -0.4(7) . .
O5 C13 C18 C17 178.5(4) . .
C14 C13 C18 C17 -1.9(7) . .
O6 C17 C18 C13 -178.9(4) . .
C16 C17 C18 C13 1.3(7) . .
C13 O5 C19 C20 176.9(4) . .
Zn1 O2 C20 O1 6.7(6) . .
Zn1 O2 C20 C19 -170.8(4) . .
O5 C19 C20 O1 -177.3(4) . .
O5 C19 C20 O2 0.3(6) . .
C17 O6 C21 C22 73.6(5) . .
Zn1 O4 C22 O3 1.0(6) 1_554 .
Zn1 O4 C22 C21 -178.0(3) 1_554 .
O6 C21 C22 O3 11.2(7) . .
O6 C21 C22 O4 -169.8(4) . .
